data_7048302
loop_
_publ_author_name
'Liu, Hui'
'Yuan, Haibin'
'Shi, Xiaochao'

_publ_section_title
;
 Synthesis of nickel and palladium complexes with diarylamido-based
 unsymmetrical pincer ligands and application for norbornene
 polymerization.
;
_journal_issue 2
_journal_name_full 'Dalton transactions (Cambridge, England : 2003)'
_journal_page_first 609
_journal_page_last 617
_journal_paper_doi 10.1039/c8dt04413a
_journal_volume 48
_journal_year 2019
_chemical_formula_sum 'C31 H22 Cl N2 O P Pd'
_chemical_formula_weight 611.32
_space_group_crystal_system triclinic
_space_group_IT_number 2
_space_group_name_Hall '-P 1'
_space_group_name_H-M_alt 'P -1'
_symmetry_space_group_name_Hall '-P 1'
_symmetry_space_group_name_H-M 'P -1'
_atom_sites_solution_hydrogens geom
_audit_creation_method SHELXL-2016/6
_audit_update_record
;
2018-11-23 deposited with the CCDC.
2018-12-03 downloaded from the CCDC.
;
_cell_angle_alpha 103.175(8)
_cell_angle_beta 99.103(9)
_cell_angle_gamma 92.477(8)
_cell_formula_units_Z 2
_cell_length_a 9.616(7)
_cell_length_b 11.057(8)
_cell_length_c 12.628(9)
_cell_measurement_reflns_used 3739
_cell_measurement_temperature 293(2)
_cell_measurement_theta_max 27.45
_cell_measurement_theta_min 2.22
_cell_volume 1286.5(16)
_computing_structure_refinement 'SHELXL-2016/6 (Sheldrick, 2016)'
_diffrn_ambient_temperature 293(2)
_diffrn_measured_fraction_theta_full 0.967
_diffrn_measured_fraction_theta_max 0.934
_diffrn_measurement_device_type 'Bruker APEX-II CCD'
_diffrn_measurement_method '\f and \w scans'
_diffrn_radiation_type MoK\a
_diffrn_radiation_wavelength 0.71073
_diffrn_reflns_av_R_equivalents 0.0172
_diffrn_reflns_av_unetI/netI 0.0377
_diffrn_reflns_Laue_measured_fraction_full 0.967
_diffrn_reflns_Laue_measured_fraction_max 0.934
_diffrn_reflns_limit_h_max 12
_diffrn_reflns_limit_h_min -12
_diffrn_reflns_limit_k_max 8
_diffrn_reflns_limit_k_min -14
_diffrn_reflns_limit_l_max 16
_diffrn_reflns_limit_l_min -13
_diffrn_reflns_number 7947
_diffrn_reflns_point_group_measured_fraction_full 0.967
_diffrn_reflns_point_group_measured_fraction_max 0.934
_diffrn_reflns_theta_full 25.242
_diffrn_reflns_theta_max 27.745
_diffrn_reflns_theta_min 2.152
_exptl_absorpt_coefficient_mu 0.916
_exptl_absorpt_correction_T_max 0.9471
_exptl_absorpt_correction_T_min 0.8749
_exptl_absorpt_correction_type multi-scan
_exptl_absorpt_process_details sadabs
_exptl_crystal_colour red
_exptl_crystal_density_diffrn 1.578
_exptl_crystal_description prism
_exptl_crystal_F_000 616
_exptl_crystal_size_max 0.150
_exptl_crystal_size_mid 0.130
_exptl_crystal_size_min 0.060
_refine_diff_density_max 0.780
_refine_diff_density_min -0.880
_refine_diff_density_rms 0.087
_refine_ls_extinction_coef 0.0014(5)
_refine_ls_extinction_expression Fc^*^=kFc[1+0.001xFc^2^\l^3^/sin(2\q)]^-1/4^
_refine_ls_extinction_method 'SHELXL-2016/6 (Sheldrick 2016)'
_refine_ls_goodness_of_fit_ref 1.165
_refine_ls_hydrogen_treatment constr
_refine_ls_matrix_type full
_refine_ls_number_parameters 335
_refine_ls_number_reflns 5672
_refine_ls_number_restraints 0
_refine_ls_restrained_S_all 1.165
_refine_ls_R_factor_all 0.0478
_refine_ls_R_factor_gt 0.0354
_refine_ls_shift/su_max 0.001
_refine_ls_shift/su_mean 0.000
_refine_ls_structure_factor_coef Fsqd
_refine_ls_weighting_details 'w=1/[\s^2^(Fo^2^)+(0.0330P)^2^+1.2334P] where P=(Fo^2^+2Fc^2^)/3'
_refine_ls_weighting_scheme calc
_refine_ls_wR_factor_gt 0.0828
_refine_ls_wR_factor_ref 0.1010
_reflns_Friedel_coverage 0.000
_reflns_number_gt 4715
_reflns_number_total 5672
_reflns_threshold_expression 'I > 2\s(I)'
_cod_data_source_file c8dt04413a2.cif
_cod_data_source_block 180515a_0m
_cod_depositor_comments 'Adding full bibliography for 7048302--7048305.cif.'
_cod_database_code 7048302
_shelx_shelxl_version_number 2016/6
_shelx_space_group_comment
;
The symmetry employed for this shelxl refinement is uniquely defined
by the following loop, which should always be used as a source of
symmetry information in preference to the above space-group names.
They are only intended as comments.
;
_shelx_estimated_absorpt_t_min 0.875
_shelx_estimated_absorpt_t_max 0.947
_publcif_funding_html
;
;

loop_
_space_group_symop_operation_xyz
'x, y, z'
'-x, -y, -z'

loop_
_atom_site_label
_atom_site_type_symbol
_atom_site_fract_x
_atom_site_fract_y
_atom_site_fract_z
_atom_site_U_iso_or_equiv
_atom_site_adp_type
_atom_site_occupancy
_atom_site_site_symmetry_order
_atom_site_calc_flag
_atom_site_refinement_flags_posn
_atom_site_refinement_flags_adp
Pd1 Pd 0.23383(3) 0.27620(2) 0.66280(2) 0.03689(10) Uani 1 1 d . .
P1 P 0.14806(10) 0.38844(8) 0.80058(7) 0.0348(2) Uani 1 1 d . .
Cl1 Cl 0.26923(12) 0.45222(8) 0.59772(8) 0.0538(3) Uani 1 1 d . .
C1 C 0.3825(4) 0.1580(3) 0.4535(3) 0.0418(8) Uani 1 1 d . .
C2 C 0.4535(4) 0.2588(4) 0.4306(3) 0.0506(9) Uani 1 1 d . .
H2 H 0.454233 0.339236 0.473845 0.061 Uiso 1 1 calc R U
C3 C 0.5230(5) 0.2345(5) 0.3407(4) 0.0605(11) Uani 1 1 d . .
H3 H 0.570634 0.300192 0.322904 0.073 Uiso 1 1 calc R U
C4 C 0.5232(5) 0.1139(5) 0.2764(4) 0.0639(12) Uani 1 1 d . .
H4 H 0.570383 0.101254 0.216422 0.077 Uiso 1 1 calc R U
C5 C 0.4556(5) 0.0132(4) 0.2991(4) 0.0630(12) Uani 1 1 d . .
H5 H 0.456530 -0.067581 0.257159 0.076 Uiso 1 1 calc R U
C6 C 0.3865(4) 0.0397(4) 0.3879(3) 0.0478(9) Uani 1 1 d . .
C7 C 0.2631(4) 0.0278(3) 0.5171(3) 0.0422(8) Uani 1 1 d . .
C8 C 0.1741(4) -0.0368(3) 0.5725(3) 0.0426(8) Uani 1 1 d . .
C9 C 0.1227(5) -0.1603(4) 0.5191(3) 0.0543(10) Uani 1 1 d . .
H9 H 0.148850 -0.197081 0.452082 0.065 Uiso 1 1 calc R U
C10 C 0.0346(6) -0.2274(4) 0.5642(4) 0.0672(13) Uani 1 1 d . .
H10 H 0.004971 -0.310172 0.529786 0.081 Uiso 1 1 calc R U
C11 C -0.0095(5) -0.1712(4) 0.6604(4) 0.0617(12) Uani 1 1 d . .
H11 H -0.073760 -0.214591 0.688950 0.074 Uiso 1 1 calc R U
C12 C 0.0413(5) -0.0500(4) 0.7154(4) 0.0538(10) Uani 1 1 d . .
H12 H 0.009568 -0.013429 0.780201 0.065 Uiso 1 1 calc R U
C13 C 0.1388(4) 0.0186(3) 0.6763(3) 0.0408(8) Uani 1 1 d . .
C14 C 0.1989(4) 0.1703(3) 0.8512(3) 0.0382(7) Uani 1 1 d . .
C15 C 0.2264(4) 0.0900(3) 0.9223(3) 0.0450(9) Uani 1 1 d . .
H15 H 0.241213 0.007321 0.893184 0.054 Uiso 1 1 calc R U
C16 C 0.2318(4) 0.1317(4) 1.0344(3) 0.0492(9) Uani 1 1 d . .
H16 H 0.249161 0.076236 1.079474 0.059 Uiso 1 1 calc R U
C17 C 0.2120(4) 0.2544(4) 1.0818(3) 0.0501(9) Uani 1 1 d . .
H17 H 0.216244 0.281549 1.157646 0.060 Uiso 1 1 calc R U
C18 C 0.1856(4) 0.3357(3) 1.0132(3) 0.0443(8) Uani 1 1 d . .
H18 H 0.172634 0.418537 1.043432 0.053 Uiso 1 1 calc R U
C19 C 0.1783(4) 0.2944(3) 0.8997(3) 0.0378(7) Uani 1 1 d . .
C20 C -0.0411(4) 0.3981(3) 0.7662(3) 0.0382(7) Uani 1 1 d . .
C21 C -0.1347(4) 0.3371(3) 0.8134(3) 0.0457(9) Uani 1 1 d . .
H21 H -0.100658 0.291719 0.864196 0.055 Uiso 1 1 calc R U
C22 C -0.2789(5) 0.3438(4) 0.7851(4) 0.0602(11) Uani 1 1 d . .
H22 H -0.341198 0.302761 0.817103 0.072 Uiso 1 1 calc R U
C23 C -0.3305(5) 0.4105(5) 0.7102(4) 0.0665(13) Uani 1 1 d . .
H23 H -0.427306 0.415859 0.692368 0.080 Uiso 1 1 calc R U
C24 C -0.2378(5) 0.4694(5) 0.6616(4) 0.0640(12) Uani 1 1 d . .
H24 H -0.272431 0.513392 0.609819 0.077 Uiso 1 1 calc R U
C25 C -0.0939(4) 0.4635(4) 0.6891(3) 0.0490(9) Uani 1 1 d . .
H25 H -0.032168 0.503514 0.655824 0.059 Uiso 1 1 calc R U
C26 C 0.2252(4) 0.5449(3) 0.8679(3) 0.0361(7) Uani 1 1 d . .
C27 C 0.1433(4) 0.6441(3) 0.8894(3) 0.0447(8) Uani 1 1 d . .
H27 H 0.045687 0.632384 0.867869 0.054 Uiso 1 1 calc R U
C28 C 0.2081(5) 0.7621(3) 0.9437(4) 0.0549(10) Uani 1 1 d . .
H28 H 0.152998 0.829041 0.958137 0.066 Uiso 1 1 calc R U
C29 C 0.3504(5) 0.7805(4) 0.9757(4) 0.0559(10) Uani 1 1 d . .
H29 H 0.392052 0.859556 1.012146 0.067 Uiso 1 1 calc R U
C30 C 0.4328(5) 0.6827(4) 0.9544(4) 0.0640(12) Uani 1 1 d . .
H30 H 0.530397 0.695453 0.976142 0.077 Uiso 1 1 calc R U
C31 C 0.3700(5) 0.5639(4) 0.9000(4) 0.0553(10) Uani 1 1 d . .
H31 H 0.425850 0.497470 0.885468 0.066 Uiso 1 1 calc R U
N1 N 0.3025(3) 0.1470(3) 0.5350(2) 0.0391(7) Uani 1 1 d . .
N2 N 0.1999(3) 0.1353(2) 0.7372(2) 0.0400(7) Uani 1 1 d . .
O1 O 0.3105(3) -0.0430(2) 0.4286(2) 0.0543(7) Uani 1 1 d . .

loop_
_atom_site_aniso_label
_atom_site_aniso_U_11
_atom_site_aniso_U_22
_atom_site_aniso_U_33
_atom_site_aniso_U_23
_atom_site_aniso_U_13
_atom_site_aniso_U_12
Pd1 0.04950(18) 0.02904(14) 0.03558(16) 0.00935(10) 0.01432(12) 0.00671(11)
P1 0.0433(5) 0.0284(4) 0.0353(5) 0.0095(3) 0.0107(4) 0.0065(4)
Cl1 0.0790(7) 0.0375(5) 0.0541(6) 0.0193(4) 0.0265(5) 0.0054(5)
C1 0.046(2) 0.047(2) 0.0325(18) 0.0094(15) 0.0058(15) 0.0105(16)
C2 0.056(2) 0.052(2) 0.045(2) 0.0101(17) 0.0134(18) 0.0060(19)
C3 0.061(3) 0.072(3) 0.054(3) 0.020(2) 0.020(2) 0.007(2)
C4 0.064(3) 0.086(3) 0.048(2) 0.015(2) 0.023(2) 0.018(3)
C5 0.077(3) 0.065(3) 0.045(2) -0.001(2) 0.020(2) 0.019(2)
C6 0.053(2) 0.051(2) 0.039(2) 0.0075(16) 0.0095(17) 0.0102(18)
C7 0.054(2) 0.0371(18) 0.0319(18) 0.0026(14) 0.0041(16) 0.0115(16)
C8 0.049(2) 0.0346(17) 0.0407(19) 0.0092(15) -0.0022(16) 0.0034(15)
C9 0.069(3) 0.040(2) 0.046(2) 0.0025(17) -0.002(2) -0.0021(19)
C10 0.085(4) 0.042(2) 0.063(3) 0.006(2) -0.006(3) -0.015(2)
C11 0.063(3) 0.051(2) 0.068(3) 0.021(2) -0.002(2) -0.017(2)
C12 0.063(3) 0.050(2) 0.051(2) 0.0173(18) 0.010(2) 0.0003(19)
C13 0.048(2) 0.0326(17) 0.043(2) 0.0124(14) 0.0047(16) 0.0045(15)
C14 0.046(2) 0.0326(16) 0.0390(18) 0.0122(14) 0.0118(15) 0.0060(14)
C15 0.058(2) 0.0342(17) 0.048(2) 0.0177(15) 0.0111(18) 0.0106(16)
C16 0.063(3) 0.047(2) 0.045(2) 0.0234(17) 0.0103(19) 0.0098(19)
C17 0.063(3) 0.054(2) 0.037(2) 0.0146(17) 0.0139(18) 0.0071(19)
C18 0.054(2) 0.0406(19) 0.042(2) 0.0093(15) 0.0171(17) 0.0108(17)
C19 0.046(2) 0.0321(16) 0.0396(18) 0.0118(14) 0.0138(15) 0.0068(14)
C20 0.046(2) 0.0351(17) 0.0330(17) 0.0057(13) 0.0079(15) 0.0070(15)
C21 0.044(2) 0.047(2) 0.043(2) 0.0114(16) 0.0016(17) -0.0024(17)
C22 0.052(3) 0.071(3) 0.057(3) 0.013(2) 0.015(2) -0.006(2)
C23 0.045(2) 0.093(4) 0.054(3) 0.004(2) 0.004(2) 0.011(2)
C24 0.069(3) 0.083(3) 0.043(2) 0.021(2) 0.003(2) 0.027(3)
C25 0.055(2) 0.054(2) 0.043(2) 0.0195(17) 0.0097(18) 0.0095(19)
C26 0.0419(19) 0.0305(16) 0.0382(18) 0.0095(13) 0.0116(15) 0.0020(14)
C27 0.046(2) 0.0360(18) 0.053(2) 0.0099(16) 0.0115(18) 0.0039(16)
C28 0.074(3) 0.0305(18) 0.063(3) 0.0119(17) 0.019(2) 0.0066(19)
C29 0.070(3) 0.039(2) 0.055(2) 0.0092(18) 0.006(2) -0.0097(19)
C30 0.049(3) 0.060(3) 0.080(3) 0.014(2) 0.010(2) -0.006(2)
C31 0.053(2) 0.046(2) 0.066(3) 0.0096(19) 0.012(2) 0.0097(18)
N1 0.0481(18) 0.0338(14) 0.0338(15) 0.0049(11) 0.0055(13) 0.0080(13)
N2 0.0568(19) 0.0282(13) 0.0375(15) 0.0098(11) 0.0125(14) 0.0036(13)
O1 0.078(2) 0.0404(14) 0.0425(15) 0.0006(11) 0.0149(14) 0.0137(14)

loop_
_atom_type_symbol
_atom_type_description
_atom_type_scat_dispersion_real
_atom_type_scat_dispersion_imag
_atom_type_scat_source
C C 0.0033 0.0016 'International Tables Vol C Tables 4.2.6.8 and 6.1.1.4'
H H 0.0000 0.0000 'International Tables Vol C Tables 4.2.6.8 and 6.1.1.4'
Cl Cl 0.1484 0.1585 'International Tables Vol C Tables 4.2.6.8 and 6.1.1.4'
N N 0.0061 0.0033 'International Tables Vol C Tables 4.2.6.8 and 6.1.1.4'
O O 0.0106 0.0060 'International Tables Vol C Tables 4.2.6.8 and 6.1.1.4'
P P 0.1023 0.0942 'International Tables Vol C Tables 4.2.6.8 and 6.1.1.4'
Pd Pd -0.9988 1.0072 'International Tables Vol C Tables 4.2.6.8 and 6.1.1.4'

loop_
_geom_angle_atom_site_label_1
_geom_angle_atom_site_label_2
_geom_angle_atom_site_label_3
_geom_angle
N2 Pd1 N1 89.10(12)
N2 Pd1 P1 83.59(10)
N1 Pd1 P1 172.20(9)
N2 Pd1 Cl1 173.17(8)
N1 Pd1 Cl1 97.56(10)
P1 Pd1 Cl1 89.82(6)
C19 P1 C26 107.59(17)
C19 P1 C20 108.16(17)
C26 P1 C20 106.89(16)
C19 P1 Pd1 100.75(12)
C26 P1 Pd1 120.50(12)
C20 P1 Pd1 112.19(12)
C6 C1 C2 119.2(4)
C6 C1 N1 107.7(3)
C2 C1 N1 133.1(3)
C3 C2 C1 117.3(4)
C3 C2 H2 121.4
C1 C2 H2 121.4
C2 C3 C4 121.5(4)
C2 C3 H3 119.3
C4 C3 H3 119.3
C5 C4 C3 121.9(4)
C5 C4 H4 119.1
C3 C4 H4 119.1
C6 C5 C4 115.6(4)
C6 C5 H5 122.2
C4 C5 H5 122.2
C5 C6 O1 127.7(4)
C5 C6 C1 124.6(4)
O1 C6 C1 107.8(3)
N1 C7 O1 112.9(3)
N1 C7 C8 130.3(3)
O1 C7 C8 116.6(3)
C9 C8 C13 119.8(4)
C9 C8 C7 117.3(4)
C13 C8 C7 122.9(3)
C10 C9 C8 121.2(4)
C10 C9 H9 119.4
C8 C9 H9 119.4
C11 C10 C9 119.4(4)
C11 C10 H10 120.3
C9 C10 H10 120.3
C10 C11 C12 120.4(4)
C10 C11 H11 119.8
C12 C11 H11 119.8
C11 C12 C13 122.0(4)
C11 C12 H12 119.0
C13 C12 H12 119.0
N2 C13 C12 121.7(3)
N2 C13 C8 121.5(3)
C12 C13 C8 116.8(3)
N2 C14 C15 123.7(3)
N2 C14 C19 119.1(3)
C15 C14 C19 117.1(3)
C16 C15 C14 121.0(3)
C16 C15 H15 119.5
C14 C15 H15 119.5
C15 C16 C17 121.6(3)
C15 C16 H16 119.2
C17 C16 H16 119.2
C16 C17 C18 118.4(4)
C16 C17 H17 120.8
C18 C17 H17 120.8
C17 C18 C19 120.5(3)
C17 C18 H18 119.7
C19 C18 H18 119.7
C18 C19 C14 121.3(3)
C18 C19 P1 125.8(3)
C14 C19 P1 112.8(3)
C21 C20 C25 119.1(4)
C21 C20 P1 120.8(3)
C25 C20 P1 120.1(3)
C20 C21 C22 120.1(4)
C20 C21 H21 119.9
C22 C21 H21 119.9
C23 C22 C21 120.5(4)
C23 C22 H22 119.7
C21 C22 H22 119.7
C22 C23 C24 119.5(4)
C22 C23 H23 120.3
C24 C23 H23 120.3
C23 C24 C25 120.5(4)
C23 C24 H24 119.7
C25 C24 H24 119.7
C24 C25 C20 120.2(4)
C24 C25 H25 119.9
C20 C25 H25 119.9
C31 C26 C27 119.5(3)
C31 C26 P1 118.6(3)
C27 C26 P1 121.9(3)
C26 C27 C28 119.5(4)
C26 C27 H27 120.2
C28 C27 H27 120.2
C29 C28 C27 120.9(4)
C29 C28 H28 119.6
C27 C28 H28 119.6
C28 C29 C30 120.1(4)
C28 C29 H29 119.9
C30 C29 H29 119.9
C29 C30 C31 119.9(4)
C29 C30 H30 120.1
C31 C30 H30 120.1
C26 C31 C30 120.1(4)
C26 C31 H31 120.0
C30 C31 H31 120.0
C7 N1 C1 106.1(3)
C7 N1 Pd1 119.9(2)
C1 N1 Pd1 134.0(2)
C13 N2 C14 119.6(3)
C13 N2 Pd1 121.3(2)
C14 N2 Pd1 116.2(2)
C7 O1 C6 105.5(3)

loop_
_geom_bond_atom_site_label_1
_geom_bond_atom_site_label_2
_geom_bond_distance
Pd1 N2 2.034(3)
Pd1 N1 2.109(3)
Pd1 P1 2.1921(14)
Pd1 Cl1 2.3108(16)
P1 C19 1.799(4)
P1 C26 1.812(4)
P1 C20 1.815(4)
C1 C6 1.386(5)
C1 C2 1.391(5)
C1 N1 1.401(5)
C2 C3 1.388(6)
C2 H2 0.9300
C3 C4 1.395(6)
C3 H3 0.9300
C4 C5 1.373(7)
C4 H4 0.9300
C5 C6 1.374(6)
C5 H5 0.9300
C6 O1 1.382(5)
C7 N1 1.314(5)
C7 O1 1.365(4)
C7 C8 1.448(5)
C8 C9 1.407(5)
C8 C13 1.415(5)
C9 C10 1.372(6)
C9 H9 0.9300
C10 C11 1.373(7)
C10 H10 0.9300
C11 C12 1.389(6)
C11 H11 0.9300
C12 C13 1.398(5)
C12 H12 0.9300
C13 N2 1.393(4)
C14 N2 1.404(4)
C14 C15 1.405(5)
C14 C19 1.406(5)
C15 C16 1.378(5)
C15 H15 0.9300
C16 C17 1.387(5)
C16 H16 0.9300
C17 C18 1.389(5)
C17 H17 0.9300
C18 C19 1.392(5)
C18 H18 0.9300
C20 C21 1.386(5)
C20 C25 1.388(5)
C21 C22 1.386(6)
C21 H21 0.9300
C22 C23 1.374(7)
C22 H22 0.9300
C23 C24 1.379(7)
C23 H23 0.9300
C24 C25 1.380(6)
C24 H24 0.9300
C25 H25 0.9300
C26 C31 1.380(5)
C26 C27 1.380(5)
C27 C28 1.396(5)
C27 H27 0.9300
C28 C29 1.356(6)
C28 H28 0.9300
C29 C30 1.371(6)
C29 H29 0.9300
C30 C31 1.397(6)
C30 H30 0.9300
C31 H31 0.9300

loop_
_geom_hbond_atom_site_label_D
_geom_hbond_atom_site_label_H
_geom_hbond_atom_site_label_A
_geom_hbond_distance_DH
_geom_hbond_distance_HA
_geom_hbond_distance_DA
_geom_hbond_angle_DHA
C2 H2 Cl1 0.93 2.71 3.408(4) 132.3

loop_
_geom_torsion_atom_site_label_1
_geom_torsion_atom_site_label_2
_geom_torsion_atom_site_label_3
_geom_torsion_atom_site_label_4
_geom_torsion
C6 C1 C2 C3 1.1(6)
N1 C1 C2 C3 -179.8(4)
C1 C2 C3 C4 -0.6(7)
C2 C3 C4 C5 -0.5(7)
C3 C4 C5 C6 1.0(7)
C4 C5 C6 O1 179.9(4)
C4 C5 C6 C1 -0.4(7)
C2 C1 C6 C5 -0.6(6)
N1 C1 C6 C5 -179.9(4)
C2 C1 C6 O1 179.1(3)
N1 C1 C6 O1 -0.2(4)
N1 C7 C8 C9 165.1(4)
O1 C7 C8 C9 -11.7(5)
N1 C7 C8 C13 -15.4(6)
O1 C7 C8 C13 167.9(3)
C13 C8 C9 C10 2.2(6)
C7 C8 C9 C10 -178.2(4)
C8 C9 C10 C11 3.1(7)
C9 C10 C11 C12 -3.9(7)
C10 C11 C12 C13 -0.5(7)
C11 C12 C13 N2 -173.6(4)
C11 C12 C13 C8 5.6(6)
C9 C8 C13 N2 172.9(3)
C7 C8 C13 N2 -6.7(5)
C9 C8 C13 C12 -6.3(5)
C7 C8 C13 C12 174.1(4)
N2 C14 C15 C16 176.3(4)
C19 C14 C15 C16 0.4(6)
C14 C15 C16 C17 -0.7(6)
C15 C16 C17 C18 0.3(6)
C16 C17 C18 C19 0.5(6)
C17 C18 C19 C14 -0.8(6)
C17 C18 C19 P1 -178.9(3)
N2 C14 C19 C18 -175.8(3)
C15 C14 C19 C18 0.3(6)
N2 C14 C19 P1 2.6(4)
C15 C14 C19 P1 178.6(3)
C26 P1 C19 C18 31.7(4)
C20 P1 C19 C18 -83.4(4)
Pd1 P1 C19 C18 158.8(3)
C26 P1 C19 C14 -146.5(3)
C20 P1 C19 C14 98.4(3)
Pd1 P1 C19 C14 -19.5(3)
C19 P1 C20 C21 -0.8(3)
C26 P1 C20 C21 -116.4(3)
Pd1 P1 C20 C21 109.5(3)
C19 P1 C20 C25 -178.6(3)
C26 P1 C20 C25 65.8(3)
Pd1 P1 C20 C25 -68.3(3)
C25 C20 C21 C22 -1.2(6)
P1 C20 C21 C22 -179.0(3)
C20 C21 C22 C23 0.1(6)
C21 C22 C23 C24 1.1(7)
C22 C23 C24 C25 -1.1(7)
C23 C24 C25 C20 0.0(7)
C21 C20 C25 C24 1.2(6)
P1 C20 C25 C24 179.0(3)
C19 P1 C26 C31 65.8(3)
C20 P1 C26 C31 -178.3(3)
Pd1 P1 C26 C31 -48.7(3)
C19 P1 C26 C27 -113.1(3)
C20 P1 C26 C27 2.9(4)
Pd1 P1 C26 C27 132.4(3)
C31 C26 C27 C28 -0.3(6)
P1 C26 C27 C28 178.6(3)
C26 C27 C28 C29 -0.1(6)
C27 C28 C29 C30 0.3(7)
C28 C29 C30 C31 -0.2(7)
C27 C26 C31 C30 0.3(6)
P1 C26 C31 C30 -178.5(3)
C29 C30 C31 C26 -0.1(7)
O1 C7 N1 C1 -0.2(4)
C8 C7 N1 C1 -177.1(4)
O1 C7 N1 Pd1 177.1(2)
C8 C7 N1 Pd1 0.3(5)
C6 C1 N1 C7 0.3(4)
C2 C1 N1 C7 -178.9(4)
C6 C1 N1 Pd1 -176.5(3)
C2 C1 N1 Pd1 4.3(6)
C12 C13 N2 C14 19.3(5)
C8 C13 N2 C14 -159.8(3)
C12 C13 N2 Pd1 -141.0(3)
C8 C13 N2 Pd1 39.9(4)
C15 C14 N2 C13 41.9(5)
C19 C14 N2 C13 -142.3(4)
C15 C14 N2 Pd1 -156.9(3)
C19 C14 N2 Pd1 18.9(4)
N1 C7 O1 C6 0.1(4)
C8 C7 O1 C6 177.4(3)
C5 C6 O1 C7 179.8(4)
C1 C6 O1 C7 0.1(4)
